data_8102397
loop_
_publ_author_name
'Hongxia Dai'
'Zhi Liu'
'Jiandong Fan'
'Jianwu Wang'
'Xutang Tao'
'Minhua Jiang'

_publ_section_title
;
 Crystal structure of bis(4-bromophenylaminium) tetraiodoplumbate(II),
 (BrC6H4NH3)2PbI4
;
_journal_issue 1
_journal_name_full 'Zeitschrift f\"ur Kristallographie - New Crystal Structures'
_journal_page_first 149
_journal_volume 224
_journal_year 2009
_chemical_formula_moiety 'I4 Pb, 2(C6 H7 Br N)'
_chemical_formula_sum 'C12 H14 Br2 I4 N2 Pb'
_chemical_formula_weight 1060.86
_chemical_name_systematic
; 
 bis(4-bromophenylaminium)-tetraiodoplumbate(II)
;
_space_group_IT_number 14
_symmetry_cell_setting monoclinic
_symmetry_space_group_name_Hall '-P 2ybc'
_symmetry_space_group_name_H-M 'P 1 21/c 1'
_atom_sites_solution_hydrogens geom
_atom_sites_solution_primary direct
_atom_sites_solution_secondary difmap
_audit_creation_method SHELXL-97
_cell_angle_alpha 90.00
_cell_angle_beta 100.0840(10)
_cell_angle_gamma 90.00
_cell_formula_units_Z 2
_cell_length_a 15.5755(2)
_cell_length_b 8.20190(10)
_cell_length_c 9.09170(10)
_cell_measurement_reflns_used 4795
_cell_measurement_temperature 293(2)
_cell_measurement_theta_max 27.45
_cell_measurement_theta_min 2.82
_cell_volume 1143.51(2)
_computing_cell_refinement 'APEX2 Software Suite (Bruker,2005)'
_computing_data_collection 'APEX2 Software Suite (Bruker,2005)'
_computing_data_reduction 'APEX2 Software Suite (Bruker,2005)'
_computing_molecular_graphics 'SHELXTL (Bruker, 1997)'
_computing_publication_material 'WINGX (Farrugia,1999)'
_computing_structure_refinement 'SHELXL-97 (Sheldrick, 1997)'
_computing_structure_solution 'SIR97 (Altomare,1999)'
_diffrn_ambient_temperature 293(2)
_diffrn_measured_fraction_theta_full 0.997
_diffrn_measured_fraction_theta_max 0.997
_diffrn_measurement_device_type 'Bruker APEX2 CCD'
_diffrn_measurement_method '\f and \w scans'
_diffrn_radiation_monochromator graphite
_diffrn_radiation_source 'fine-focus sealed tube'
_diffrn_radiation_type MoK\a
_diffrn_radiation_wavelength 0.71073
_diffrn_reflns_av_R_equivalents 0.0339
_diffrn_reflns_av_sigmaI/netI 0.0415
_diffrn_reflns_limit_h_max 20
_diffrn_reflns_limit_h_min -15
_diffrn_reflns_limit_k_max 8
_diffrn_reflns_limit_k_min -10
_diffrn_reflns_limit_l_max 11
_diffrn_reflns_limit_l_min -11
_diffrn_reflns_number 7918
_diffrn_reflns_theta_full 27.49
_diffrn_reflns_theta_max 27.49
_diffrn_reflns_theta_min 2.66
_diffrn_standards_number 0
_exptl_absorpt_coefficient_mu 16.267
_exptl_absorpt_correction_T_max 0.6158
_exptl_absorpt_correction_T_min 0.0693
_exptl_absorpt_correction_type multi-scan
_exptl_absorpt_process_details 'APEX2 Software Suite (Bruker,2005)'
_exptl_crystal_colour yellow
_exptl_crystal_density_diffrn 3.081
_exptl_crystal_density_meas 0
_exptl_crystal_density_method 'not measured'
_exptl_crystal_description plate
_exptl_crystal_F_000 928
_exptl_crystal_size_max 0.35
_exptl_crystal_size_mid 0.07
_exptl_crystal_size_min 0.03
_refine_diff_density_max 1.588
_refine_diff_density_min -1.123
_refine_diff_density_rms 0.221
_refine_ls_extinction_coef 0.00145(16)
_refine_ls_extinction_expression Fc^*^=kFc[1+0.001xFc^2^\l^3^/sin(2\q)]^-1/4^
_refine_ls_extinction_method SHELXL
_refine_ls_goodness_of_fit_ref 1.484
_refine_ls_hydrogen_treatment constr
_refine_ls_matrix_type full
_refine_ls_number_parameters 99
_refine_ls_number_reflns 2613
_refine_ls_number_restraints 0
_refine_ls_restrained_S_all 1.484
_refine_ls_R_factor_all 0.0356
_refine_ls_R_factor_gt 0.0310
_refine_ls_shift/su_max 0.000
_refine_ls_shift/su_mean 0.000
_refine_ls_structure_factor_coef Fsqd
_refine_ls_weighting_details 'calc w=1/[\s^2^(Fo^2^)+(0.0000P)^2^+0.0000P] where P=(Fo^2^+2Fc^2^)/3'
_refine_ls_weighting_scheme calc
_refine_ls_wR_factor_gt 0.0647
_refine_ls_wR_factor_ref 0.0662
_reflns_number_gt 2329
_reflns_number_total 2613
_reflns_threshold_expression >2sigma(I)
_cod_data_source_file 1267-2495.cff
_cod_data_source_block liuzhi01a
_cod_depositor_comments
;
The following automatic conversions were performed:
'_symmetry_cell_setting' value 'Monoclinic' changed to 'monoclinic'
according to '/home/saulius/struct/CIF-dictionaries/cif_core.dic'
dictionary named 'cif_core.dic' version 2.4.1 from 2010-06-29.

Automatic conversion script
Id: cif_fix_enum 1555 2011-01-17 13:19:09Z saulius 
;
_cod_original_sg_symbol_H-M 'P2(1)/c  '
_cod_database_code 8102397

loop_
_symmetry_equiv_pos_as_xyz
'x, y, z'
'-x, y+1/2, -z+1/2'
'-x, -y, -z'
'x, -y-1/2, z-1/2'

loop_
_atom_site_label
_atom_site_type_symbol
_atom_site_fract_x
_atom_site_fract_y
_atom_site_fract_z
_atom_site_U_iso_or_equiv
_atom_site_adp_type
_atom_site_occupancy
_atom_site_symmetry_multiplicity
_atom_site_calc_flag
_atom_site_refinement_flags
_atom_site_disorder_assembly
_atom_site_disorder_group
Br1 Br 0.45139(5) 0.37977(8) 0.20091(7) 0.06625(19) Uani 1 1 d . . .
C1 C 0.5686(4) 0.4067(6) 0.3003(5) 0.0429(12) Uani 1 1 d . . .
C2 C 0.5880(5) 0.3737(7) 0.4512(6) 0.0568(15) Uani 1 1 d . . .
H2 H 0.5450 0.3339 0.5011 0.068 Uiso 1 1 calc R . .
C3 C 0.6715(4) 0.4001(6) 0.5279(5) 0.0525(15) Uani 1 1 d . . .
H3 H 0.6857 0.3780 0.6296 0.063 Uiso 1 1 calc R . .
C4 C 0.7330(4) 0.4593(6) 0.4517(5) 0.0465(13) Uani 1 1 d . . .
C5 C 0.7143(5) 0.4905(6) 0.2999(6) 0.0530(16) Uani 1 1 d . . .
H5 H 0.7573 0.5293 0.2497 0.064 Uiso 1 1 calc R . .
C6 C 0.6307(5) 0.4629(7) 0.2244(5) 0.0518(15) Uani 1 1 d . . .
H6 H 0.6169 0.4827 0.1223 0.062 Uiso 1 1 calc R . .
I1 I -0.03871(3) 0.17976(4) 0.79710(3) 0.04731(13) Uani 1 1 d . . .
I2 I 0.20191(3) 0.42119(5) 1.08206(3) 0.05399(13) Uani 1 1 d . . .
N1 N 0.8205(4) 0.5005(6) 0.5309(5) 0.0588(14) Uani 1 1 d . . .
H1A H 0.8596 0.4378 0.4977 0.088 Uiso 1 1 calc R . .
H1B H 0.8233 0.4841 0.6283 0.088 Uiso 1 1 calc R . .
H1C H 0.8317 0.6047 0.5147 0.088 Uiso 1 1 calc R . .
Pb1 Pb 0.0000 0.5000 1.0000 0.03579(11) Uani 1 2 d S . .

loop_
_atom_site_aniso_label
_atom_site_aniso_U_11
_atom_site_aniso_U_22
_atom_site_aniso_U_33
_atom_site_aniso_U_23
_atom_site_aniso_U_13
_atom_site_aniso_U_12
Br1 0.0473(5) 0.0874(4) 0.0603(3) -0.0099(3) -0.0008(3) -0.0058(3)
C1 0.033(3) 0.052(3) 0.043(2) -0.0034(18) 0.003(2) -0.003(2)
C2 0.052(4) 0.071(4) 0.047(2) 0.010(2) 0.008(3) -0.010(3)
C3 0.055(4) 0.066(4) 0.036(2) 0.009(2) 0.007(3) -0.001(3)
C4 0.046(4) 0.053(3) 0.039(2) -0.0046(19) 0.003(3) 0.004(3)
C5 0.053(5) 0.072(4) 0.035(2) -0.0003(19) 0.010(3) -0.008(3)
C6 0.056(5) 0.064(3) 0.033(2) -0.003(2) 0.004(3) 0.000(3)
I1 0.0604(3) 0.0442(2) 0.03880(16) -0.01494(11) 0.01283(17) -0.00534(16)
I2 0.0369(3) 0.0830(3) 0.04041(17) -0.00540(14) 0.00235(16) 0.00667(19)
N1 0.042(4) 0.090(4) 0.043(2) -0.0099(19) 0.004(2) -0.002(2)
Pb1 0.0407(2) 0.03809(17) 0.02731(12) -0.00019(7) 0.00238(11) -0.00094(11)

loop_
_atom_type_symbol
_atom_type_description
_atom_type_scat_dispersion_real
_atom_type_scat_dispersion_imag
_atom_type_scat_source
C C 0.0033 0.0016 'International Tables Vol C Tables 4.2.6.8 and 6.1.1.4'
H H 0.0000 0.0000 'International Tables Vol C Tables 4.2.6.8 and 6.1.1.4'
N N 0.0061 0.0033 'International Tables Vol C Tables 4.2.6.8 and 6.1.1.4'
Br Br -0.2901 2.4595 'International Tables Vol C Tables 4.2.6.8 and 6.1.1.4'
I I -0.4742 1.8119 'International Tables Vol C Tables 4.2.6.8 and 6.1.1.4'
Pb Pb -3.3944 10.1111 'International Tables Vol C Tables 4.2.6.8 and 6.1.1.4'

loop_
_geom_angle_atom_site_label_1
_geom_angle_atom_site_label_2
_geom_angle_atom_site_label_3
_geom_angle
_geom_angle_site_symmetry_1
_geom_angle_site_symmetry_3
_geom_angle_publ_flag
C6 C1 C2 121.3(5) . . ?
C6 C1 Br1 120.4(4) . . ?
C2 C1 Br1 118.3(4) . . ?
C1 C2 C3 119.6(6) . . ?
C1 C2 H2 120.2 . . ?
C3 C2 H2 120.2 . . ?
C4 C3 C2 118.8(5) . . ?
C4 C3 H3 120.6 . . ?
C2 C3 H3 120.6 . . ?
C3 C4 C5 121.9(6) . . ?
C3 C4 N1 120.5(5) . . ?
C5 C4 N1 117.6(6) . . ?
C6 C5 C4 118.8(6) . . ?
C6 C5 H5 120.6 . . ?
C4 C5 H5 120.6 . . ?
C1 C6 C5 119.7(5) . . ?
C1 C6 H6 120.2 . . ?
C5 C6 H6 120.2 . . ?
Pb1 I1 Pb1 144.344(12) . 2_546 ?
C4 N1 H1A 109.5 . . ?
C4 N1 H1B 109.5 . . ?
H1A N1 H1B 109.5 . . ?
C4 N1 H1C 109.5 . . ?
H1A N1 H1C 109.5 . . ?
H1B N1 H1C 109.5 . . ?
I2 Pb1 I2 180.0 . 3_567 ?
I2 Pb1 I1 87.291(10) . 3_567 ?
I2 Pb1 I1 92.709(10) 3_567 3_567 ?
I2 Pb1 I1 92.709(10) . . ?
I2 Pb1 I1 87.291(10) 3_567 . ?
I1 Pb1 I1 180.0 3_567 . ?
I2 Pb1 I1 88.114(10) . 2_556 ?
I2 Pb1 I1 91.886(10) 3_567 2_556 ?
I1 Pb1 I1 93.639(4) 3_567 2_556 ?
I1 Pb1 I1 86.361(4) . 2_556 ?
I2 Pb1 I1 91.886(10) . 4_566 ?
I2 Pb1 I1 88.114(10) 3_567 4_566 ?
I1 Pb1 I1 86.361(4) 3_567 4_566 ?
I1 Pb1 I1 93.639(4) . 4_566 ?
I1 Pb1 I1 180.0 2_556 4_566 ?

loop_
_geom_bond_atom_site_label_1
_geom_bond_atom_site_label_2
_geom_bond_distance
_geom_bond_site_symmetry_2
_geom_bond_publ_flag
Br1 C1 1.903(6) . ?
C1 C6 1.363(8) . ?
C1 C2 1.379(6) . ?
C2 C3 1.382(9) . ?
C2 H2 0.9300 . ?
C3 C4 1.366(8) . ?
C3 H3 0.9300 . ?
C4 C5 1.383(7) . ?
C4 N1 1.464(8) . ?
C5 C6 1.380(10) . ?
C5 H5 0.9300 . ?
C6 H6 0.9300 . ?
I1 Pb1 3.2056(3) . ?
I1 Pb1 3.2255(3) 2_546 ?
I2 Pb1 3.1690(4) . ?
N1 H1A 0.8900 . ?
N1 H1B 0.8900 . ?
N1 H1C 0.8900 . ?
Pb1 I2 3.1690(4) 3_567 ?
Pb1 I1 3.2056(3) 3_567 ?
Pb1 I1 3.2255(3) 2_556 ?
Pb1 I1 3.2255(3) 4_566 ?

loop_
_geom_hbond_atom_site_label_D
_geom_hbond_atom_site_label_H
_geom_hbond_atom_site_label_A
_geom_hbond_distance_DH
_geom_hbond_distance_HA
_geom_hbond_distance_DA
_geom_hbond_angle_DHA
_geom_hbond_site_symmetry_A
N1 H1A I1 0.89 2.79 3.626(6) 157.4 4_665
N1 H1B I2 0.89 2.84 3.654(5) 153.1 3_667
N1 H1C I2 0.89 2.76 3.599(5) 157.5 2_656

loop_
_geom_torsion_atom_site_label_1
_geom_torsion_atom_site_label_2
_geom_torsion_atom_site_label_3
_geom_torsion_atom_site_label_4
_geom_torsion
_geom_torsion_site_symmetry_1
_geom_torsion_site_symmetry_2
_geom_torsion_site_symmetry_3
_geom_torsion_site_symmetry_4
_geom_torsion_publ_flag
C6 C1 C2 C3 0.9(9) . . . . ?
Br1 C1 C2 C3 -176.7(4) . . . . ?
C1 C2 C3 C4 0.3(9) . . . . ?
C2 C3 C4 C5 -1.2(9) . . . . ?
C2 C3 C4 N1 175.4(5) . . . . ?
C3 C4 C5 C6 0.9(8) . . . . ?
N1 C4 C5 C6 -175.8(5) . . . . ?
C2 C1 C6 C5 -1.2(8) . . . . ?
Br1 C1 C6 C5 176.4(4) . . . . ?
C4 C5 C6 C1 0.3(8) . . . . ?
Pb1 I1 Pb1 I2 -63.72(2) 2_546 . . . ?
Pb1 I1 Pb1 I2 116.28(2) 2_546 . . 3_567 ?
Pb1 I1 Pb1 I1 162(100) 2_546 . . 3_567 ?
Pb1 I1 Pb1 I1 24.213(16) 2_546 . . 2_556 ?
Pb1 I1 Pb1 I1 -155.787(16) 2_546 . . 4_566 ?
